data_7103770
loop_
_publ_author_name
'Leca, Fran\,cois'
'Sauthier, Mathieu'
'Le Guennic, Boris'
'Lescop, Christophe'
'Toupet, Loic'
'Halet, Jean-Fran\,cois'
'R\'eau, R\'egis'

_publ_section_title
;
 Stereospecific isomerisation of P-heterocycles triggered by coordination:
 synthesis of the first P,N-chelates featuring a 2-phospholene moiety
;
_journal_coden_ASTM CHCOFS
_journal_name_full
;
 Chemical Communications (Cambridge, United Kingdom)
;
_journal_page_first 1774
_journal_page_last 1775
_journal_paper_doi 10.1039/b304308h
_journal_year 2003
_chemical_formula_sum 'C25 H29 Cl4 N2 P Pd'
_chemical_formula_weight 636.67
_space_group_IT_number 19
_symmetry_cell_setting orthorhombic
_symmetry_space_group_name_Hall 'P 2ac 2ab'
_symmetry_space_group_name_H-M 'P 21 21 21'
_atom_sites_solution_hydrogens geom
_atom_sites_solution_primary direct
_atom_sites_solution_secondary difmap
_audit_creation_method SHELXL-97
_cell_angle_alpha 90.00
_cell_angle_beta 90.00
_cell_angle_gamma 90.00
_cell_formula_units_Z 4
_cell_length_a 8.7170(2)
_cell_length_b 16.2360(3)
_cell_length_c 18.9070(4)
_cell_measurement_temperature 293(2)
_cell_volume 2675.89(10)
_computing_structure_refinement 'SHELXL-97 (Sheldrick, 1997)'
_diffrn_ambient_temperature 293(2)
_diffrn_measured_fraction_theta_full 0.995
_diffrn_measured_fraction_theta_max 0.995
_diffrn_measurement_device_type CCD
_diffrn_measurement_method none
_diffrn_radiation_monochromator graphite
_diffrn_radiation_source 'fine-focus sealed tube'
_diffrn_radiation_type MoK\a
_diffrn_radiation_wavelength 0.71069
_diffrn_reflns_av_R_equivalents 0.0000
_diffrn_reflns_av_sigmaI/netI 0.0245
_diffrn_reflns_limit_h_max 11
_diffrn_reflns_limit_h_min 0
_diffrn_reflns_limit_k_max 21
_diffrn_reflns_limit_k_min 0
_diffrn_reflns_limit_l_max 24
_diffrn_reflns_limit_l_min 0
_diffrn_reflns_number 3452
_diffrn_reflns_theta_full 27.51
_diffrn_reflns_theta_max 27.51
_diffrn_reflns_theta_min 2.49
_diffrn_standards_decay_% 0
_exptl_absorpt_coefficient_mu 1.170
_exptl_absorpt_correction_type none
_exptl_crystal_colour yellow
_exptl_crystal_density_diffrn 1.580
_exptl_crystal_density_method 'not measured'
_exptl_crystal_description plate
_exptl_crystal_F_000 1288
_exptl_crystal_size_max 0.38
_exptl_crystal_size_mid 0.36
_exptl_crystal_size_min 0.36
_refine_diff_density_max 0.697
_refine_diff_density_min -0.862
_refine_diff_density_rms 0.095
_refine_ls_abs_structure_details 'Flack H D (1983), Acta Cryst. A39, 876-881'
_refine_ls_abs_structure_Flack 0.47(4)
_refine_ls_extinction_coef 0.0125(9)
_refine_ls_extinction_expression Fc^*^==kFc[1+0.001xFc^2^\l^3^/sin(2\q)]^-1/4^
_refine_ls_extinction_method SHELXL
_refine_ls_goodness_of_fit_ref 1.125
_refine_ls_hydrogen_treatment mixed
_refine_ls_matrix_type full
_refine_ls_number_parameters 299
_refine_ls_number_reflns 3452
_refine_ls_number_restraints 0
_refine_ls_restrained_S_all 1.125
_refine_ls_R_factor_all 0.0350
_refine_ls_R_factor_gt 0.0336
_refine_ls_shift/su_max 0.001
_refine_ls_shift/su_mean 0.000
_refine_ls_structure_factor_coef Fsqd
_refine_ls_weighting_details 'calc w==1/[\s^2^(Fo^2^)+(0.0462P)^2^+3.7698P] where P==(Fo^2^+2Fc^2^)/3'
_refine_ls_weighting_scheme calc
_refine_ls_wR_factor_gt 0.0860
_refine_ls_wR_factor_ref 0.0872
_reflns_number_gt 3351
_reflns_number_total 3452
_reflns_threshold_expression >2sigma(I)
_cod_data_source_file b304308h.txt
_cod_data_source_block compound_2a'
_cod_original_sg_symbol_H-M P212121
_cod_database_code 7103770

loop_
_symmetry_equiv_pos_as_xyz
'x, y, z'
'-x+1/2, -y, z+1/2'
'x+1/2, -y+1/2, -z'
'-x, y+1/2, -z+1/2'

loop_
_atom_site_label
_atom_site_type_symbol
_atom_site_fract_x
_atom_site_fract_y
_atom_site_fract_z
_atom_site_U_iso_or_equiv
_atom_site_adp_type
_atom_site_occupancy
_atom_site_symmetry_multiplicity
_atom_site_calc_flag
_atom_site_refinement_flags
_atom_site_disorder_assembly
_atom_site_disorder_group
C1 C 0.3090(5) 0.0085(3) 0.2505(2) 0.0210(8) Uani 1 1 d . . .
H1 H 0.3553 -0.0385 0.2749 0.025 Uiso 1 1 calc R . .
C2 C 0.1438(5) -0.0130(3) 0.2310(3) 0.0234(9) Uani 1 1 d . . .
C3 C 0.1035(7) -0.0730(4) 0.1859(3) 0.0390(13) Uani 1 1 d . . .
H3 H 0.1802 -0.1003 0.1611 0.047 Uiso 1 1 calc R . .
C4 C -0.0604(6) -0.0977(4) 0.1739(4) 0.0438(15) Uani 1 1 d . . .
H4A H -0.0663 -0.1571 0.1689 0.053 Uiso 1 1 calc R . .
H4B H -0.0971 -0.0731 0.1304 0.053 Uiso 1 1 calc R . .
C5 C -0.1623(6) -0.0706(3) 0.2349(3) 0.0358(11) Uani 1 1 d . . .
H5A H -0.1389 -0.1032 0.2766 0.043 Uiso 1 1 calc R . .
H5B H -0.2690 -0.0799 0.2227 0.043 Uiso 1 1 calc R . .
C6 C -0.1376(5) 0.0206(3) 0.2514(3) 0.0294(10) Uani 1 1 d . . .
H6A H -0.1700 0.0536 0.2113 0.035 Uiso 1 1 calc R . .
H6B H -0.1997 0.0362 0.2918 0.035 Uiso 1 1 calc R . .
C7 C 0.0294(5) 0.0376(3) 0.2672(2) 0.0221(8) Uani 1 1 d . . .
C8 C 0.0843(5) 0.0949(3) 0.3129(2) 0.0199(8) Uani 1 1 d . . .
C9 C -0.0042(5) 0.1521(3) 0.3573(2) 0.0221(9) Uani 1 1 d . . .
C10 C -0.1377(5) 0.1911(3) 0.3329(2) 0.0253(9) Uani 1 1 d . . .
H10 H -0.1698 0.1844 0.2863 0.030 Uiso 1 1 calc R . .
C11 C -0.2211(6) 0.2399(3) 0.3795(3) 0.0288(10) Uani 1 1 d . . .
H11 H -0.3113 0.2654 0.3650 0.035 Uiso 1 1 calc R . .
C12 C -0.1676(6) 0.2499(3) 0.4477(3) 0.0306(11) Uani 1 1 d . . .
H12 H -0.2215 0.2818 0.4802 0.037 Uiso 1 1 calc R . .
C13 C -0.0325(6) 0.2116(3) 0.4665(3) 0.0321(11) Uani 1 1 d . . .
H13 H 0.0048 0.2206 0.5120 0.039 Uiso 1 1 calc R . .
C14 C 0.4082(5) 0.0316(3) 0.1886(2) 0.0214(8) Uani 1 1 d . . .
C15 C 0.4611(6) -0.0276(3) 0.1423(3) 0.0279(10) Uani 1 1 d . . .
H15 H 0.4413 -0.0830 0.1511 0.033 Uiso 1 1 calc R . .
C16 C 0.5437(6) -0.0050(3) 0.0826(3) 0.0304(10) Uani 1 1 d . . .
H16 H 0.5799 -0.0447 0.0513 0.036 Uiso 1 1 calc R . .
C17 C 0.5712(6) 0.0783(3) 0.0706(3) 0.0310(11) Uani 1 1 d . . .
H17 H 0.6210 0.0955 0.0297 0.037 Uiso 1 1 calc R . .
C18 C 0.5232(6) 0.1351(3) 0.1206(2) 0.0273(10) Uani 1 1 d . . .
H18 H 0.5454 0.1905 0.1135 0.033 Uiso 1 1 calc R . .
C19 C 0.3700(5) 0.0636(3) 0.3977(2) 0.0218(9) Uani 1 1 d . . .
H19 H 0.3600 0.1106 0.4299 0.026 Uiso 1 1 calc R . .
C20 C 0.2860(6) -0.0098(3) 0.4318(3) 0.0276(10) Uani 1 1 d . . .
H20A H 0.1782 0.0034 0.4376 0.033 Uiso 1 1 calc R . .
H20B H 0.2939 -0.0576 0.4013 0.033 Uiso 1 1 calc R . .
C21 C 0.3574(6) -0.0290(4) 0.5040(3) 0.0348(11) Uani 1 1 d . . .
H21A H 0.3065 -0.0763 0.5246 0.042 Uiso 1 1 calc R . .
H21B H 0.3427 0.0176 0.5354 0.042 Uiso 1 1 calc R . .
C22 C 0.5300(7) -0.0470(4) 0.4963(3) 0.0415(13) Uani 1 1 d . . .
H22A H 0.5739 -0.0570 0.5427 0.050 Uiso 1 1 calc R . .
H22B H 0.5441 -0.0962 0.4681 0.050 Uiso 1 1 calc R . .
C23 C 0.6122(6) 0.0245(4) 0.4616(3) 0.0383(12) Uani 1 1 d . . .
H23A H 0.7196 0.0106 0.4554 0.046 Uiso 1 1 calc R . .
H23B H 0.6065 0.0724 0.4922 0.046 Uiso 1 1 calc R . .
C24 C 0.5414(6) 0.0455(3) 0.3895(3) 0.0281(10) Uani 1 1 d . . .
H24A H 0.5927 0.0932 0.3696 0.034 Uiso 1 1 calc R . .
H24B H 0.5556 -0.0004 0.3573 0.034 Uiso 1 1 calc R . .
C25 C 0.4161(10) 0.2148(6) -0.1223(4) 0.070(2) Uani 1 1 d . . .
H25A H 0.4537 0.1586 -0.1241 0.085 Uiso 1 1 calc R . .
H25B H 0.3338 0.2196 -0.1566 0.085 Uiso 1 1 calc R . .
N1 N 0.4458(4) 0.1129(2) 0.1790(2) 0.0222(8) Uani 1 1 d . . .
N2 N 0.0485(5) 0.1626(3) 0.4238(2) 0.0259(8) Uani 1 1 d . . .
P1 P 0.29099(12) 0.09449(7) 0.31289(6) 0.0179(2) Uani 1 1 d . . .
Cl1 Cl 0.54867(16) 0.30741(7) 0.20613(6) 0.0346(3) Uani 1 1 d . . .
Cl2 Cl 0.36372(12) 0.27325(6) 0.35949(5) 0.0222(2) Uani 1 1 d . . .
Cl3 Cl 0.3416(3) 0.23327(11) -0.03818(10) 0.0607(5) Uani 1 1 d . . .
Cl4 Cl 0.5629(4) 0.28044(18) -0.14661(14) 0.0958(9) Uani 1 1 d . . .
Pd1 Pd 0.40878(4) 0.196796(19) 0.260119(16) 0.01844(11) Uani 1 1 d . . .

loop_
_atom_site_aniso_label
_atom_site_aniso_U_11
_atom_site_aniso_U_22
_atom_site_aniso_U_33
_atom_site_aniso_U_23
_atom_site_aniso_U_13
_atom_site_aniso_U_12
C1 0.0179(18) 0.0206(18) 0.025(2) -0.0007(17) 0.0014(17) 0.0002(15)
C2 0.0189(19) 0.023(2) 0.028(2) -0.0039(18) 0.0045(18) -0.0019(16)
C3 0.028(2) 0.041(3) 0.048(3) -0.023(2) 0.010(3) -0.007(2)
C4 0.027(3) 0.046(3) 0.059(4) -0.027(3) 0.004(3) -0.009(2)
C5 0.022(2) 0.037(3) 0.049(3) -0.010(2) 0.002(2) -0.008(2)
C6 0.0193(19) 0.035(2) 0.034(3) -0.009(2) 0.0001(19) -0.0023(18)
C7 0.0185(18) 0.024(2) 0.024(2) 0.0002(17) 0.0010(17) 0.0040(17)
C8 0.0185(18) 0.0225(19) 0.0187(17) 0.0022(15) -0.0004(17) 0.0016(17)
C9 0.019(2) 0.024(2) 0.023(2) -0.0044(17) 0.0030(16) 0.0004(17)
C10 0.025(2) 0.022(2) 0.029(2) -0.0040(19) -0.0018(17) 0.0009(19)
C11 0.019(2) 0.027(2) 0.040(3) -0.007(2) -0.001(2) 0.0045(19)
C12 0.020(2) 0.035(3) 0.037(3) -0.014(2) 0.006(2) 0.000(2)
C13 0.024(2) 0.048(3) 0.024(2) -0.011(2) 0.0045(18) -0.001(2)
C14 0.0185(18) 0.0232(19) 0.0226(18) -0.0024(16) 0.0013(18) -0.0017(18)
C15 0.022(2) 0.026(2) 0.035(2) -0.008(2) 0.007(2) -0.0036(19)
C16 0.027(2) 0.032(2) 0.033(2) -0.010(2) 0.008(2) 0.001(2)
C17 0.032(3) 0.033(3) 0.028(2) -0.0041(19) 0.010(2) -0.001(2)
C18 0.032(2) 0.030(2) 0.020(2) -0.0028(18) 0.0054(19) -0.005(2)
C19 0.022(2) 0.022(2) 0.0215(19) -0.0011(16) 0.0003(17) 0.0021(17)
C20 0.023(2) 0.029(2) 0.031(2) 0.0073(19) -0.0008(19) -0.0032(19)
C21 0.037(3) 0.036(3) 0.031(2) 0.011(2) -0.001(2) -0.002(2)
C22 0.036(3) 0.047(3) 0.041(3) 0.019(3) -0.009(3) 0.005(3)
C23 0.025(2) 0.050(3) 0.040(3) 0.012(2) -0.010(2) -0.002(2)
C24 0.019(2) 0.033(2) 0.032(2) 0.008(2) -0.0021(19) 0.0012(19)
C25 0.051(4) 0.096(6) 0.065(4) -0.014(4) 0.000(4) -0.008(5)
N1 0.0217(18) 0.0208(17) 0.0242(17) -0.0030(14) 0.0013(15) -0.0012(14)
N2 0.0203(18) 0.034(2) 0.0235(18) -0.0059(16) -0.0001(15) 0.0013(16)
P1 0.0164(5) 0.0181(5) 0.0192(5) -0.0004(4) 0.0003(4) -0.0002(4)
Cl1 0.0483(7) 0.0216(5) 0.0340(5) -0.0022(5) 0.0137(5) -0.0097(5)
Cl2 0.0245(5) 0.0206(5) 0.0216(4) -0.0033(4) -0.0001(4) 0.0020(4)
Cl3 0.0756(12) 0.0508(9) 0.0557(9) 0.0055(8) -0.0036(9) -0.0036(9)
Cl4 0.107(2) 0.0965(17) 0.0836(15) -0.0008(13) 0.0172(15) -0.0450(17)
Pd1 0.01921(16) 0.01673(16) 0.01937(16) -0.00042(11) 0.00013(11) -0.00029(12)

loop_
_atom_type_symbol
_atom_type_description
_atom_type_scat_dispersion_real
_atom_type_scat_dispersion_imag
_atom_type_scat_source
C C 0.0033 0.0016 'International Tables Vol C Tables 4.2.6.8 and 6.1.1.4'
H H 0.0000 0.0000 'International Tables Vol C Tables 4.2.6.8 and 6.1.1.4'
N N 0.0061 0.0033 'International Tables Vol C Tables 4.2.6.8 and 6.1.1.4'
P P 0.1023 0.0942 'International Tables Vol C Tables 4.2.6.8 and 6.1.1.4'
Cl Cl 0.1484 0.1585 'International Tables Vol C Tables 4.2.6.8 and 6.1.1.4'
Pd Pd -0.9988 1.0072 'International Tables Vol C Tables 4.2.6.8 and 6.1.1.4'

loop_
_geom_angle_atom_site_label_1
_geom_angle_atom_site_label_2
_geom_angle_atom_site_label_3
_geom_angle
_geom_angle_site_symmetry_1
_geom_angle_site_symmetry_3
_geom_angle_publ_flag
C14 C1 C2 114.3(4) . . ?
C14 C1 P1 111.1(3) . . ?
C2 C1 P1 104.4(3) . . ?
C3 C2 C7 121.8(4) . . ?
C3 C2 C1 124.5(4) . . ?
C7 C2 C1 113.7(4) . . ?
C2 C3 C4 122.7(5) . . ?
C3 C4 C5 111.3(5) . . ?
C4 C5 C6 110.6(5) . . ?
C7 C6 C5 110.6(4) . . ?
C8 C7 C2 116.3(4) . . ?
C8 C7 C6 126.1(4) . . ?
C2 C7 C6 117.5(4) . . ?
C7 C8 C9 127.7(4) . . ?
C7 C8 P1 110.5(3) . . ?
C9 C8 P1 121.8(3) . . ?
N2 C9 C10 122.1(4) . . ?
N2 C9 C8 115.7(4) . . ?
C10 C9 C8 122.2(4) . . ?
C11 C10 C9 118.8(4) . . ?
C12 C11 C10 118.9(5) . . ?
C13 C12 C11 118.5(5) . . ?
N2 C13 C12 124.3(5) . . ?
N1 C14 C15 120.4(4) . . ?
N1 C14 C1 118.7(4) . . ?
C15 C14 C1 120.8(4) . . ?
C14 C15 C16 120.4(5) . . ?
C15 C16 C17 118.6(4) . . ?
C18 C17 C16 118.9(5) . . ?
N1 C18 C17 122.3(5) . . ?
C24 C19 C20 111.0(4) . . ?
C24 C19 P1 109.5(3) . . ?
C20 C19 P1 113.8(3) . . ?
C21 C20 C19 109.7(4) . . ?
C20 C21 C22 110.6(5) . . ?
C23 C22 C21 111.0(5) . . ?
C22 C23 C24 111.4(5) . . ?
C19 C24 C23 110.2(4) . . ?
Cl4 C25 Cl3 114.4(5) . . ?
C18 N1 C14 119.1(4) . . ?
C18 N1 Pd1 120.6(3) . . ?
C14 N1 Pd1 119.8(3) . . ?
C13 N2 C9 117.3(4) . . ?
C8 P1 C19 112.4(2) . . ?
C8 P1 C1 95.1(2) . . ?
C19 P1 C1 109.0(2) . . ?
C8 P1 Pd1 117.72(15) . . ?
C19 P1 Pd1 115.67(15) . . ?
C1 P1 Pd1 104.10(14) . . ?
N1 Pd1 P1 84.95(11) . . ?
N1 Pd1 Cl2 171.91(11) . . ?
P1 Pd1 Cl2 87.53(4) . . ?
N1 Pd1 Cl1 95.61(11) . . ?
P1 Pd1 Cl1 177.10(5) . . ?
Cl2 Pd1 Cl1 91.75(4) . . ?

loop_
_geom_bond_atom_site_label_1
_geom_bond_atom_site_label_2
_geom_bond_distance
_geom_bond_site_symmetry_2
_geom_bond_publ_flag
C1 C14 1.502(6) . ?
C1 C2 1.527(6) . ?
C1 P1 1.835(4) . ?
C2 C3 1.340(7) . ?
C2 C7 1.462(6) . ?
C3 C4 1.501(7) . ?
C4 C5 1.521(8) . ?
C5 C6 1.529(7) . ?
C6 C7 1.512(6) . ?
C7 C8 1.357(6) . ?
C8 C9 1.470(6) . ?
C8 P1 1.802(5) . ?
C9 N2 1.351(6) . ?
C9 C10 1.402(6) . ?
C10 C11 1.391(7) . ?
C11 C12 1.380(7) . ?
C12 C13 1.379(7) . ?
C13 N2 1.335(6) . ?
C14 N1 1.372(6) . ?
C14 C15 1.380(6) . ?
C15 C16 1.388(7) . ?
C16 C17 1.393(7) . ?
C17 C18 1.385(7) . ?
C18 N1 1.343(6) . ?
C19 C24 1.530(6) . ?
C19 C20 1.540(6) . ?
C19 P1 1.815(5) . ?
C20 C21 1.532(7) . ?
C21 C22 1.539(8) . ?
C22 C23 1.514(8) . ?
C23 C24 1.536(7) . ?
C25 Cl4 1.727(9) . ?
C25 Cl3 1.744(8) . ?
N1 Pd1 2.076(4) . ?
P1 Pd1 2.1929(11) . ?
Cl1 Pd1 2.3987(12) . ?
Cl2 Pd1 2.2858(11) . ?

loop_
_geom_torsion_atom_site_label_1
_geom_torsion_atom_site_label_2
_geom_torsion_atom_site_label_3
_geom_torsion_atom_site_label_4
_geom_torsion
_geom_torsion_site_symmetry_1
_geom_torsion_site_symmetry_2
_geom_torsion_site_symmetry_3
_geom_torsion_site_symmetry_4
_geom_torsion_publ_flag
C14 C1 C2 C3 58.2(7) . . . . ?
P1 C1 C2 C3 179.8(5) . . . . ?
C14 C1 C2 C7 -122.8(4) . . . . ?
P1 C1 C2 C7 -1.2(5) . . . . ?
C7 C2 C3 C4 -5.4(9) . . . . ?
C1 C2 C3 C4 173.5(6) . . . . ?
C2 C3 C4 C5 -20.3(9) . . . . ?
C3 C4 C5 C6 50.7(7) . . . . ?
C4 C5 C6 C7 -56.4(6) . . . . ?
C3 C2 C7 C8 178.4(5) . . . . ?
C1 C2 C7 C8 -0.7(6) . . . . ?
C3 C2 C7 C6 -0.8(7) . . . . ?
C1 C2 C7 C6 -179.8(4) . . . . ?
C5 C6 C7 C8 -147.3(5) . . . . ?
C5 C6 C7 C2 31.7(6) . . . . ?
C2 C7 C8 C9 -178.3(4) . . . . ?
C6 C7 C8 C9 0.7(8) . . . . ?
C2 C7 C8 P1 2.3(5) . . . . ?
C6 C7 C8 P1 -178.7(4) . . . . ?
C7 C8 C9 N2 138.6(5) . . . . ?
P1 C8 C9 N2 -42.1(5) . . . . ?
C7 C8 C9 C10 -39.4(7) . . . . ?
P1 C8 C9 C10 139.9(4) . . . . ?
N2 C9 C10 C11 -2.2(7) . . . . ?
C8 C9 C10 C11 175.6(4) . . . . ?
C9 C10 C11 C12 1.6(7) . . . . ?
C10 C11 C12 C13 0.7(8) . . . . ?
C11 C12 C13 N2 -2.5(8) . . . . ?
C2 C1 C14 N1 105.6(5) . . . . ?
P1 C1 C14 N1 -12.2(5) . . . . ?
C2 C1 C14 C15 -74.6(6) . . . . ?
P1 C1 C14 C15 167.6(4) . . . . ?
N1 C14 C15 C16 -4.7(8) . . . . ?
C1 C14 C15 C16 175.5(4) . . . . ?
C14 C15 C16 C17 -0.2(8) . . . . ?
C15 C16 C17 C18 3.8(8) . . . . ?
C16 C17 C18 N1 -2.6(8) . . . . ?
C24 C19 C20 C21 58.0(5) . . . . ?
P1 C19 C20 C21 -178.0(3) . . . . ?
C19 C20 C21 C22 -57.3(6) . . . . ?
C20 C21 C22 C23 57.0(7) . . . . ?
C21 C22 C23 C24 -56.3(7) . . . . ?
C20 C19 C24 C23 -57.1(5) . . . . ?
P1 C19 C24 C23 176.5(4) . . . . ?
C22 C23 C24 C19 56.3(6) . . . . ?
C17 C18 N1 C14 -2.2(7) . . . . ?
C17 C18 N1 Pd1 169.6(4) . . . . ?
C15 C14 N1 C18 5.9(7) . . . . ?
C1 C14 N1 C18 -174.3(4) . . . . ?
C15 C14 N1 Pd1 -166.0(4) . . . . ?
C1 C14 N1 Pd1 13.8(6) . . . . ?
C12 C13 N2 C9 1.9(8) . . . . ?
C10 C9 N2 C13 0.5(7) . . . . ?
C8 C9 N2 C13 -177.5(4) . . . . ?
C7 C8 P1 C19 -115.5(3) . . . . ?
C9 C8 P1 C19 65.1(4) . . . . ?
C7 C8 P1 C1 -2.6(4) . . . . ?
C9 C8 P1 C1 178.0(4) . . . . ?
C7 C8 P1 Pd1 106.3(3) . . . . ?
C9 C8 P1 Pd1 -73.1(4) . . . . ?
C24 C19 P1 C8 167.1(3) . . . . ?
C20 C19 P1 C8 42.3(4) . . . . ?
C24 C19 P1 C1 63.1(4) . . . . ?
C20 C19 P1 C1 -61.7(4) . . . . ?
C24 C19 P1 Pd1 -53.8(4) . . . . ?
C20 C19 P1 Pd1 -178.6(3) . . . . ?
C14 C1 P1 C8 125.7(3) . . . . ?
C2 C1 P1 C8 2.0(3) . . . . ?
C14 C1 P1 C19 -118.5(3) . . . . ?
C2 C1 P1 C19 117.8(3) . . . . ?
C14 C1 P1 Pd1 5.5(3) . . . . ?
C2 C1 P1 Pd1 -118.2(3) . . . . ?
C18 N1 Pd1 P1 -179.4(4) . . . . ?
C14 N1 Pd1 P1 -7.7(3) . . . . ?
C18 N1 Pd1 Cl2 -157.5(6) . . . . ?
C14 N1 Pd1 Cl2 14.2(11) . . . . ?
C18 N1 Pd1 Cl1 -2.3(4) . . . . ?
C14 N1 Pd1 Cl1 169.5(3) . . . . ?
C8 P1 Pd1 N1 -103.0(2) . . . . ?
C19 P1 Pd1 N1 120.10(19) . . . . ?
C1 P1 Pd1 N1 0.56(18) . . . . ?
C8 P1 Pd1 Cl2 79.97(17) . . . . ?
C19 P1 Pd1 Cl2 -56.89(17) . . . . ?
C1 P1 Pd1 Cl2 -176.43(15) . . . . ?
C8 P1 Pd1 Cl1 155.7(8) . . . . ?
C19 P1 Pd1 Cl1 18.8(9) . . . . ?
C1 P1 Pd1 Cl1 -100.7(9) . . . . ?
